data_4308523
loop_
_publ_author_name
'Bee-Lean Ooi'
'Inger S\/otofte'
'Maja F. Bendtsen'
'Astrid Munch'
'Loa C. Nielsen'
'Jonas Henriksen'

_publ_contact_author_name 'Bee-Lean Ooi'
_publ_section_title
;
An Unprecedented Tetranuclear Niobium Aqua Ion with a Capping \m4-Sulfido
Ligand
;
_journal_name_full 'Inorganic Chemistry'
_journal_page_first 480
_journal_page_last 482
_journal_paper_doi 10.1021/ic048659j
_journal_volume 44
_journal_year 2005
_chemical_formula_moiety Cs4.26,Na1.74,Nb4SO5(NCS)10,0.33H2O
_chemical_formula_sum 'C10 H0.67 Cs4.26 N10 Na1.74 Nb4 O5.33 S11'
_chemical_formula_weight 1676.70
_chemical_name_systematic
; 
? 
;
_space_group_IT_number 176
_symmetry_cell_setting hexagonal
_symmetry_space_group_name_Hall '-P 6c'
_symmetry_space_group_name_H-M 'P 63/m'
_atom_sites_solution_hydrogens geom
_atom_sites_solution_primary direct
_atom_sites_solution_secondary difmap
_audit_creation_method SHELXL-97
_cell_angle_alpha 90.00
_cell_angle_beta 90.00
_cell_angle_gamma 120.00
_cell_formula_units_Z 6
_cell_length_a 20.8033(6)
_cell_length_b 20.8033(6)
_cell_length_c 18.1398(8)
_cell_measurement_temperature 120(2)
_cell_volume 6798.7(4)
_computing_cell_refinement 'SAINT (Bruker AXS,1998)'
_computing_data_collection 'SMART (Bruker AXS,1998)'
_computing_data_reduction 'SAINT (Bruker AXS,1998)'
_computing_molecular_graphics 'SHELXTL,ver.6.12 (Sheldrick,2001)'
_computing_structure_refinement 'SHELXTL,ver.6.12 (Sheldrick,2001)'
_computing_structure_solution 'SHELXTL,ver.6.12 (Sheldrick,2001)'
_diffrn_ambient_temperature 120(2)
_diffrn_measured_fraction_theta_full 0.995
_diffrn_measured_fraction_theta_max 0.995
_diffrn_measurement_device_type 'Siemens SMART CCD Platform'
_diffrn_measurement_method 'omega scans'
_diffrn_radiation_monochromator graphite
_diffrn_radiation_source 'normal-focus sealed tube'
_diffrn_radiation_type MoK\a
_diffrn_radiation_wavelength 0.71073
_diffrn_reflns_av_R_equivalents 0.0626
_diffrn_reflns_av_sigmaI/netI 0.0358
_diffrn_reflns_limit_h_max 25
_diffrn_reflns_limit_h_min -27
_diffrn_reflns_limit_k_max 27
_diffrn_reflns_limit_k_min -27
_diffrn_reflns_limit_l_max 22
_diffrn_reflns_limit_l_min -23
_diffrn_reflns_number 48479
_diffrn_reflns_theta_full 28.04
_diffrn_reflns_theta_max 28.04
_diffrn_reflns_theta_min 1.13
_diffrn_standards_decay_% 'no decay'
_diffrn_standards_interval_count no
_diffrn_standards_interval_time no
_diffrn_standards_number no
_exptl_absorpt_coefficient_mu 4.917
_exptl_absorpt_correction_T_max 1.0000
_exptl_absorpt_correction_T_min 0.6657
_exptl_absorpt_correction_type multi-scan
_exptl_absorpt_process_details 'SADABS,ver2.03 (Sheldrick,2001)'
_exptl_crystal_colour 'dark brown'
_exptl_crystal_density_diffrn 2.457
_exptl_crystal_density_method 'not measured'
_exptl_crystal_description needle-shaped
_exptl_crystal_F_000 4601
_exptl_crystal_size_max 0.26
_exptl_crystal_size_mid 0.07
_exptl_crystal_size_min 0.07
_refine_diff_density_max 2.295
_refine_diff_density_min -2.177
_refine_diff_density_rms 0.257
_refine_ls_extinction_method none
_refine_ls_goodness_of_fit_ref 1.071
_refine_ls_hydrogen_treatment mixed
_refine_ls_matrix_type full
_refine_ls_number_parameters 268
_refine_ls_number_reflns 5657
_refine_ls_number_restraints 3
_refine_ls_restrained_S_all 1.071
_refine_ls_R_factor_all 0.0880
_refine_ls_R_factor_gt 0.0696
_refine_ls_shift/su_max 0.002
_refine_ls_shift/su_mean 0.000
_refine_ls_structure_factor_coef Fsqd
_refine_ls_weighting_details 'calc w=1/[\s^2^(Fo^2^)+(0.1008P)^2^+70.4794P] where P=(Fo^2^+2Fc^2^)/3'
_refine_ls_weighting_scheme calc
_refine_ls_wR_factor_gt 0.1878
_refine_ls_wR_factor_ref 0.2020
_reflns_number_gt 4411
_reflns_number_total 5657
_reflns_threshold_expression >2sigma(I)
_cod_data_source_file ic048659jsi20041217_044017.cif
_cod_data_source_block nbR
_cod_database_code 4308523

loop_
_symmetry_equiv_pos_as_xyz
'x, y, z'
'-y, x-y, z'
'-x+y, -x, z'
'-x, -y, z+1/2'
'y, -x+y, z+1/2'
'x-y, x, z+1/2'
'-x, -y, -z'
'y, -x+y, -z'
'x-y, x, -z'
'x, y, -z-1/2'
'-y, x-y, -z-1/2'
'-x+y, -x, -z-1/2'

loop_
_atom_site_label
_atom_site_type_symbol
_atom_site_fract_x
_atom_site_fract_y
_atom_site_fract_z
_atom_site_U_iso_or_equiv
_atom_site_adp_type
_atom_site_occupancy
_atom_site_symmetry_multiplicity
_atom_site_calc_flag
_atom_site_refinement_flags
_atom_site_disorder_assembly
_atom_site_disorder_group
Nb1 Nb 0.12892(6) 0.80705(6) 0.7500 0.0276(2) Uani 1 2 d S . .
Nb2 Nb 0.07372(4) 0.66977(4) 0.67275(4) 0.0279(2) Uani 1 1 d . . .
Nb3 Nb -0.06318(6) 0.57843(6) 0.7500 0.0291(3) Uani 1 2 d S . .
O1 O 0.1682(3) 0.7710(3) 0.6687(3) 0.0314(13) Uani 1 1 d . . .
O2 O 0.1244(5) 0.6377(5) 0.7500 0.0345(19) Uani 1 2 d S . .
O3 O -0.0095(4) 0.5628(3) 0.6697(3) 0.0375(14) Uani 1 1 d . . .
S7 S 0.00123(15) 0.71124(15) 0.7500 0.0246(5) Uani 1 2 d S . .
N1 N 0.2360(6) 0.9097(7) 0.7500 0.041(3) Uani 1 2 d S . .
C1 C 0.2753(9) 0.9741(9) 0.7500 0.049(4) Uani 1 2 d S . .
S1 S 0.3343(3) 1.0630(3) 0.7500 0.0804(17) Uani 1 2 d S . .
N2 N 0.0995(4) 0.8638(4) 0.6700(4) 0.0368(17) Uani 1 1 d . . .
C2 C 0.0835(5) 0.8977(5) 0.6321(5) 0.0354(19) Uani 1 1 d D . .
S2 S 0.0630(2) 0.9397(2) 0.5694(3) 0.0448(10) Uani 0.700(7) 1 d PD . .
S2' S 0.0581(6) 0.9570(6) 0.6042(6) 0.0448(10) Uani 0.300(7) 1 d PD . .
N3 N 0.0283(4) 0.6959(4) 0.5782(4) 0.0353(16) Uani 1 1 d . . .
C3 C 0.0026(5) 0.7008(5) 0.5240(5) 0.0362(19) Uani 1 1 d D . .
S3 S -0.039(2) 0.7074(17) 0.4507(14) 0.047(3) Uani 0.64(11) 1 d PD . .
S3' S -0.025(2) 0.710(3) 0.4424(11) 0.047(3) Uani 0.36(11) 1 d PD . .
N4 N 0.1280(6) 0.6335(5) 0.5925(5) 0.049(2) Uani 1 1 d . . .
C4 C 0.1415(11) 0.6031(9) 0.5501(8) 0.132(10) Uani 1 1 d D . .
S4 S 0.1190(8) 0.5301(6) 0.4845(5) 0.118(3) Uani 0.490(7) 1 d PD . .
S4' S 0.2048(8) 0.5852(6) 0.5021(5) 0.118(3) Uani 0.510(7) 1 d PD . .
N5 N -0.1349(7) 0.4589(7) 0.7500 0.045(3) Uani 1 2 d S . .
C5 C -0.1740(9) 0.3970(8) 0.7500 0.046(3) Uani 1 2 d S . .
S5 S -0.2290(4) 0.3084(3) 0.7500 0.120(3) Uani 1 2 d S . .
N6 N -0.1404(4) 0.5777(4) 0.6686(5) 0.0415(18) Uani 1 1 d . . .
C6 C -0.1810(5) 0.5710(5) 0.6218(6) 0.040(2) Uani 1 1 d . . .
S6 S -0.2355(2) 0.56576(19) 0.5553(2) 0.0665(10) Uani 1 1 d . . .
Cs1 Cs 0.11342(4) 0.23649(4) 0.39741(4) 0.0484(2) Uani 1 1 d . . .
Cs2 Cs 0.45041(17) 0.0450(4) 0.6172(2) 0.0797(14) Uani 0.40 1 d P . .
Cs2A Cs 0.4288(4) 0.0125(3) 0.6318(5) 0.0797(14) Uani 0.25 1 d P . .
Cs2B Cs 0.4702(7) 0.0532(11) 0.5996(7) 0.0797(14) Uani 0.15 1 d P . .
Cs3 Cs 0.65268(18) 0.2888(2) 0.61114(15) 0.0704(8) Uani 0.30 1 d P . .
Cs3A Cs 0.6667 0.3333 0.5822(11) 0.0704(8) Uani 0.09 3 d SP . .
Na1 Na 0.1191(14) 0.1583(12) 0.2500 0.087(6) Uani 0.44 2 d SP . .
Na2 Na 0.3938(13) -0.101(2) 0.7500 0.135(13) Uani 0.40 2 d SP . .
Na3 Na 0.3013(6) -0.1677(12) 0.6204(8) 0.116(7) Uani 0.45 1 d P . .
O4 O 0.0000 0.0000 0.7500 0.095(8) Uani 1 6 d S . .

loop_
_atom_site_aniso_label
_atom_site_aniso_U_11
_atom_site_aniso_U_22
_atom_site_aniso_U_33
_atom_site_aniso_U_23
_atom_site_aniso_U_13
_atom_site_aniso_U_12
Nb1 0.0248(5) 0.0292(5) 0.0282(5) 0.000 0.000 0.0129(4)
Nb2 0.0342(4) 0.0358(4) 0.0188(3) -0.0013(3) 0.0015(3) 0.0214(3)
Nb3 0.0312(5) 0.0266(5) 0.0261(5) 0.000 0.000 0.0120(4)
O1 0.031(3) 0.041(3) 0.024(3) 0.005(2) 0.006(2) 0.020(3)
O2 0.040(5) 0.036(5) 0.039(5) 0.000 0.000 0.027(4)
O3 0.047(4) 0.034(3) 0.032(3) -0.005(3) -0.001(3) 0.021(3)
S7 0.0248(13) 0.0280(13) 0.0227(13) 0.000 0.000 0.0143(11)
N1 0.030(6) 0.041(6) 0.043(6) 0.000 0.000 0.011(5)
C1 0.049(8) 0.046(9) 0.038(8) 0.000 0.000 0.014(7)
S1 0.094(4) 0.048(2) 0.052(3) 0.000 0.000 0.000(2)
N2 0.037(4) 0.039(4) 0.033(4) 0.008(3) 0.003(3) 0.018(3)
C2 0.027(4) 0.030(4) 0.043(5) 0.003(4) -0.003(4) 0.010(4)
S2 0.0481(17) 0.049(2) 0.047(3) 0.0049(18) -0.0064(19) 0.0317(16)
S2' 0.0481(17) 0.049(2) 0.047(3) 0.0049(18) -0.0064(19) 0.0317(16)
N3 0.043(4) 0.044(4) 0.023(4) -0.002(3) 0.003(3) 0.024(4)
C3 0.041(5) 0.045(5) 0.024(4) 0.001(4) 0.004(4) 0.023(4)
S3 0.052(9) 0.077(3) 0.025(3) 0.009(4) 0.001(5) 0.042(6)
S3' 0.052(9) 0.077(3) 0.025(3) 0.009(4) 0.001(5) 0.042(6)
N4 0.062(6) 0.061(6) 0.037(4) 0.004(4) 0.014(4) 0.039(5)
C4 0.30(3) 0.153(16) 0.061(9) 0.054(10) 0.086(14) 0.20(2)
S4 0.232(9) 0.119(6) 0.073(4) 0.032(4) 0.078(6) 0.140(7)
S4' 0.232(9) 0.119(6) 0.073(4) 0.032(4) 0.078(6) 0.140(7)
N5 0.045(7) 0.035(6) 0.047(7) 0.000 0.000 0.013(5)
C5 0.050(8) 0.031(7) 0.058(9) 0.000 0.000 0.022(7)
S5 0.070(4) 0.025(2) 0.245(10) 0.000 0.000 0.009(2)
N6 0.037(4) 0.039(4) 0.041(4) -0.003(3) -0.005(4) 0.013(4)
C6 0.040(5) 0.035(5) 0.044(5) -0.005(4) -0.006(4) 0.019(4)
S6 0.082(2) 0.0684(19) 0.069(2) -0.0317(16) -0.0452(18) 0.0528(18)
Cs1 0.0570(4) 0.0382(3) 0.0500(4) -0.0029(3) 0.0000(3) 0.0238(3)
Cs2 0.056(4) 0.096(3) 0.085(3) -0.024(3) -0.008(3) 0.037(3)
Cs2A 0.056(4) 0.096(3) 0.085(3) -0.024(3) -0.008(3) 0.037(3)
Cs2B 0.056(4) 0.096(3) 0.085(3) -0.024(3) -0.008(3) 0.037(3)
Cs3 0.0723(18) 0.094(2) 0.0485(15) 0.0045(13) 0.0093(13) 0.0442(19)
Cs3A 0.0723(18) 0.094(2) 0.0485(15) 0.0045(13) 0.0093(13) 0.0442(19)
Na1 0.14(2) 0.103(15) 0.042(9) 0.000 0.000 0.082(15)
Na2 0.070(14) 0.31(4) 0.087(16) 0.000 0.000 0.14(2)
Na3 0.027(5) 0.210(19) 0.068(8) -0.035(10) 0.014(5) 0.027(8)
O4 0.112(13) 0.112(13) 0.061(16) 0.000 0.000 0.056(7)

loop_
_atom_type_symbol
_atom_type_description
_atom_type_scat_dispersion_real
_atom_type_scat_dispersion_imag
_atom_type_scat_source
C C 0.0033 0.0016 'International Tables Vol C Tables 4.2.6.8 and 6.1.1.4'
H H 0.0000 0.0000 'International Tables Vol C Tables 4.2.6.8 and 6.1.1.4'
N N 0.0061 0.0033 'International Tables Vol C Tables 4.2.6.8 and 6.1.1.4'
O O 0.0106 0.0060 'International Tables Vol C Tables 4.2.6.8 and 6.1.1.4'
S S 0.1246 0.1234 'International Tables Vol C Tables 4.2.6.8 and 6.1.1.4'
Na Na 0.0362 0.0249 'International Tables Vol C Tables 4.2.6.8 and 6.1.1.4'
Nb Nb -2.0727 0.6215 'International Tables Vol C Tables 4.2.6.8 and 6.1.1.4'
Cs Cs -0.3680 2.1192 'International Tables Vol C Tables 4.2.6.8 and 6.1.1.4'

loop_
_geom_angle_atom_site_label_1
_geom_angle_atom_site_label_2
_geom_angle_atom_site_label_3
_geom_angle
_geom_angle_site_symmetry_1
_geom_angle_site_symmetry_3
_geom_angle_publ_flag
O1 Nb1 O1 94.7(3) 10_557 . ?
O1 Nb1 N2 170.4(3) 10_557 . ?
O1 Nb1 N2 89.4(3) . . ?
O1 Nb1 N2 89.4(3) 10_557 10_557 ?
O1 Nb1 N2 170.4(3) . 10_557 ?
N2 Nb1 N2 85.2(4) . 10_557 ?
O1 Nb1 N1 87.6(3) 10_557 . ?
O1 Nb1 N1 87.6(3) . . ?
N2 Nb1 N1 83.9(3) . . ?
N2 Nb1 N1 83.9(3) 10_557 . ?
O1 Nb1 S7 100.32(18) 10_557 . ?
O1 Nb1 S7 100.32(18) . . ?
N2 Nb1 S7 87.4(2) . . ?
N2 Nb1 S7 87.4(2) 10_557 . ?
N1 Nb1 S7 168.2(3) . . ?
O1 Nb1 Nb2 91.28(17) 10_557 . ?
O1 Nb1 Nb2 45.62(17) . . ?
N2 Nb1 Nb2 97.8(2) . . ?
N2 Nb1 Nb2 143.1(2) 10_557 . ?
N1 Nb1 Nb2 133.0(2) . . ?
S7 Nb1 Nb2 56.20(6) . . ?
O1 Nb1 Nb2 45.62(17) 10_557 10_557 ?
O1 Nb1 Nb2 91.28(17) . 10_557 ?
N2 Nb1 Nb2 143.1(2) . 10_557 ?
N2 Nb1 Nb2 97.8(2) 10_557 10_557 ?
N1 Nb1 Nb2 133.0(2) . 10_557 ?
S7 Nb1 Nb2 56.20(6) . 10_557 ?
Nb2 Nb1 Nb2 58.75(4) . 10_557 ?
O3 Nb2 O1 170.5(3) . . ?
O3 Nb2 O2 87.6(3) . . ?
O1 Nb2 O2 88.5(3) . . ?
O3 Nb2 N3 90.8(3) . . ?
O1 Nb2 N3 91.6(3) . . ?
O2 Nb2 N3 170.2(3) . . ?
O3 Nb2 N4 84.7(3) . . ?
O1 Nb2 N4 86.3(3) . . ?
O2 Nb2 N4 84.5(3) . . ?
N3 Nb2 N4 85.7(3) . . ?
O3 Nb2 S7 93.60(19) . . ?
O1 Nb2 S7 95.72(18) . . ?
O2 Nb2 S7 103.02(16) . . ?
N3 Nb2 S7 86.8(2) . . ?
N4 Nb2 S7 172.2(3) . . ?
O3 Nb2 Nb2 91.58(18) . 10_557 ?
O1 Nb2 Nb2 92.06(16) . 10_557 ?
O2 Nb2 Nb2 47.02(16) . 10_557 ?
N3 Nb2 Nb2 142.76(19) . 10_557 ?
N4 Nb2 Nb2 131.5(2) . 10_557 ?
S7 Nb2 Nb2 56.01(4) . 10_557 ?
O3 Nb2 Nb1 143.88(18) . . ?
O1 Nb2 Nb1 44.56(16) . . ?
O2 Nb2 Nb1 88.6(2) . . ?
N3 Nb2 Nb1 98.4(2) . . ?
N4 Nb2 Nb1 130.6(3) . . ?
S7 Nb2 Nb1 52.55(7) . . ?
Nb2 Nb2 Nb1 60.623(18) 10_557 . ?
O3 Nb2 Nb3 42.89(18) . . ?
O1 Nb2 Nb3 145.47(16) . . ?
O2 Nb2 Nb3 87.3(2) . . ?
N3 Nb2 Nb3 98.1(2) . . ?
N4 Nb2 Nb3 127.3(3) . . ?
S7 Nb2 Nb3 52.24(7) . . ?
Nb2 Nb2 Nb3 60.846(18) 10_557 . ?
Nb1 Nb2 Nb3 101.06(3) . . ?
O3 Nb3 O3 96.1(4) 10_557 . ?
O3 Nb3 N5 86.1(3) 10_557 . ?
O3 Nb3 N5 86.1(3) . . ?
O3 Nb3 N6 169.5(3) 10_557 . ?
O3 Nb3 N6 88.5(3) . . ?
N5 Nb3 N6 84.8(3) . . ?
O3 Nb3 N6 88.5(3) 10_557 10_557 ?
O3 Nb3 N6 169.5(3) . 10_557 ?
N5 Nb3 N6 84.8(3) . 10_557 ?
N6 Nb3 N6 85.4(5) . 10_557 ?
O3 Nb3 S7 98.90(19) 10_557 . ?
O3 Nb3 S7 98.90(19) . . ?
N5 Nb3 S7 172.4(4) . . ?
N6 Nb3 S7 89.6(2) . . ?
N6 Nb3 S7 89.6(2) 10_557 . ?
O3 Nb3 Nb2 44.67(19) 10_557 10_557 ?
O3 Nb3 Nb2 90.8(2) . 10_557 ?
N5 Nb3 Nb2 130.1(3) . 10_557 ?
N6 Nb3 Nb2 145.0(2) . 10_557 ?
N6 Nb3 Nb2 99.1(2) 10_557 10_557 ?
S7 Nb3 Nb2 55.91(6) . 10_557 ?
O3 Nb3 Nb2 90.8(2) 10_557 . ?
O3 Nb3 Nb2 44.67(19) . . ?
N5 Nb3 Nb2 130.1(3) . . ?
N6 Nb3 Nb2 99.1(2) . . ?
N6 Nb3 Nb2 145.0(2) 10_557 . ?
S7 Nb3 Nb2 55.91(6) . . ?
Nb2 Nb3 Nb2 58.31(4) 10_557 . ?
O3 Nb3 Cs2B 94.9(3) 10_557 2 ?
O3 Nb3 Cs2B 33.5(3) . 2 ?
N5 Nb3 Cs2B 52.7(3) . 2 ?
N6 Nb3 Cs2B 83.7(3) . 2 ?
N6 Nb3 Cs2B 136.9(3) 10_557 2 ?
S7 Nb3 Cs2B 131.81(19) . 2 ?
Nb2 Nb3 Cs2B 113.3(3) 10_557 2 ?
Nb2 Nb3 Cs2B 78.1(2) . 2 ?
O3 Nb3 Cs2B 33.5(3) 10_557 11_557 ?
O3 Nb3 Cs2B 94.9(3) . 11_557 ?
N5 Nb3 Cs2B 52.7(3) . 11_557 ?
N6 Nb3 Cs2B 136.9(3) . 11_557 ?
N6 Nb3 Cs2B 83.7(3) 10_557 11_557 ?
S7 Nb3 Cs2B 131.80(19) . 11_557 ?
Nb2 Nb3 Cs2B 78.1(2) 10_557 11_557 ?
Nb2 Nb3 Cs2B 113.3(3) . 11_557 ?
Cs2B Nb3 Cs2B 76.4(3) 2 11_557 ?
O3 Nb3 Cs2 89.0(2) 10_557 2 ?
O3 Nb3 Cs2 35.6(2) . 2 ?
N5 Nb3 Cs2 50.8(3) . 2 ?
N6 Nb3 Cs2 89.3(2) . 2 ?
N6 Nb3 Cs2 135.6(2) 10_557 2 ?
S7 Nb3 Cs2 134.48(11) . 2 ?
Nb2 Nb3 Cs2 109.73(8) 10_557 2 ?
Nb2 Nb3 Cs2 79.40(10) . 2 ?
Cs2B Nb3 Cs2 6.07(15) 2 2 ?
Cs2B Nb3 Cs2 70.59(17) 11_557 2 ?
O3 Nb3 Cs2 35.6(2) 10_557 11_557 ?
O3 Nb3 Cs2 89.0(2) . 11_557 ?
N5 Nb3 Cs2 50.8(3) . 11_557 ?
N6 Nb3 Cs2 135.6(2) . 11_557 ?
N6 Nb3 Cs2 89.3(2) 10_557 11_557 ?
S7 Nb3 Cs2 134.48(11) . 11_557 ?
Nb2 Nb3 Cs2 79.40(10) 10_557 11_557 ?
Nb2 Nb3 Cs2 109.73(8) . 11_557 ?
Cs2B Nb3 Cs2 70.59(17) 2 11_557 ?
Cs2B Nb3 Cs2 6.07(15) 11_557 11_557 ?
Cs2 Nb3 Cs2 64.71(12) 2 11_557 ?
Nb1 O1 Nb2 89.8(2) . . ?
Nb1 O1 Na3 127.5(5) . 1_565 ?
Nb2 O1 Na3 140.5(5) . 1_565 ?
Nb2 O2 Nb2 86.0(3) . 10_557 ?
Nb2 O2 Na2 120.4(6) . 2 ?
Nb2 O2 Na2 120.4(6) 10_557 2 ?
Nb3 O3 Nb2 92.4(3) . . ?
Nb3 O3 Cs2B 125.2(4) . 2 ?
Nb2 O3 Cs2B 142.0(4) . 2 ?
Nb3 O3 Cs2A 126.6(3) . 2 ?
Nb2 O3 Cs2A 132.4(3) . 2 ?
Cs2B O3 Cs2A 19.5(4) 2 2 ?
Nb3 O3 Cs2 123.0(3) . 2 ?
Nb2 O3 Cs2 141.7(3) . 2 ?
Cs2B O3 Cs2 8.6(3) 2 2 ?
Cs2A O3 Cs2 12.00(12) 2 2 ?
Nb3 S7 Nb1 135.13(12) . . ?
Nb3 S7 Nb2 71.85(8) . 10_557 ?
Nb1 S7 Nb2 71.25(7) . 10_557 ?
Nb3 S7 Nb2 71.85(8) . . ?
Nb1 S7 Nb2 71.25(7) . . ?
Nb2 S7 Nb2 67.97(8) 10_557 . ?
Nb3 S7 Cs1 104.09(7) . 7_566 ?
Nb1 S7 Cs1 109.36(7) . 7_566 ?
Nb2 S7 Cs1 172.53(7) 10_557 7_566 ?
Nb2 S7 Cs1 104.96(2) . 7_566 ?
Nb3 S7 Cs1 104.09(7) . 4_565 ?
Nb1 S7 Cs1 109.36(7) . 4_565 ?
Nb2 S7 Cs1 104.96(2) 10_557 4_565 ?
Nb2 S7 Cs1 172.53(7) . 4_565 ?
Cs1 S7 Cs1 81.99(5) 7_566 4_565 ?
C1 N1 Nb1 155.1(13) . . ?
N1 C1 S1 176.5(16) . . ?
N1 C1 Cs2A 106.8(9) . 10_567 ?
S1 C1 Cs2A 70.5(5) . 10_567 ?
N1 C1 Cs2A 106.8(9) . 1_565 ?
S1 C1 Cs2A 70.5(5) . 1_565 ?
Cs2A C1 Cs2A 73.4(4) 10_567 1_565 ?
C1 S1 Cs2A 82.8(5) . 10_567 ?
C1 S1 Cs2A 82.8(5) . 1_565 ?
Cs2A S1 Cs2A 77.9(3) 10_567 1_565 ?
C1 S1 Cs2 92.6(5) . 10_567 ?
Cs2A S1 Cs2 10.42(13) 10_567 10_567 ?
Cs2A S1 Cs2 82.4(2) 1_565 10_567 ?
C1 S1 Cs2 92.6(5) . 1_565 ?
Cs2A S1 Cs2 82.4(2) 10_567 1_565 ?
Cs2A S1 Cs2 10.42(13) 1_565 1_565 ?
Cs2 S1 Cs2 85.1(2) 10_567 1_565 ?
C1 S1 Cs1 98.4(5) . 8_566 ?
Cs2A S1 Cs1 175.7(2) 10_567 8_566 ?
Cs2A S1 Cs1 98.04(13) 1_565 8_566 ?
Cs2 S1 Cs1 168.95(17) 10_567 8_566 ?
Cs2 S1 Cs1 93.42(8) 1_565 8_566 ?
C1 S1 Cs1 98.4(5) . 5_565 ?
Cs2A S1 Cs1 98.04(13) 10_567 5_565 ?
Cs2A S1 Cs1 175.7(2) 1_565 5_565 ?
Cs2 S1 Cs1 93.42(8) 10_567 5_565 ?
Cs2 S1 Cs1 168.95(17) 1_565 5_565 ?
Cs1 S1 Cs1 85.93(15) 8_566 5_565 ?
C1 S1 Cs2B 95.3(6) . 10_567 ?
Cs2A S1 Cs2B 13.1(3) 10_567 10_567 ?
Cs2A S1 Cs2B 83.3(3) 1_565 10_567 ?
Cs2 S1 Cs2B 2.7(4) 10_567 10_567 ?
Cs2 S1 Cs2B 85.5(2) 1_565 10_567 ?
Cs1 S1 Cs2B 166.3(3) 8_566 10_567 ?
Cs1 S1 Cs2B 92.5(2) 5_565 10_567 ?
C1 S1 Cs2B 95.3(6) . 1_565 ?
Cs2A S1 Cs2B 83.3(3) 10_567 1_565 ?
Cs2A S1 Cs2B 13.1(3) 1_565 1_565 ?
Cs2 S1 Cs2B 85.5(2) 10_567 1_565 ?
Cs2 S1 Cs2B 2.7(4) 1_565 1_565 ?
Cs1 S1 Cs2B 92.5(2) 8_566 1_565 ?
Cs1 S1 Cs2B 166.3(3) 5_565 1_565 ?
Cs2B S1 Cs2B 85.8(4) 10_567 1_565 ?
C2 N2 Nb1 174.1(8) . . ?
N2 C2 S2 172.0(9) . . ?
N2 C2 S2' 161.1(10) . . ?
S2 C2 S2' 26.9(4) . . ?
N2 C2 Cs1 100.2(6) . 7_566 ?
S2 C2 Cs1 79.2(3) . 7_566 ?
S2' C2 Cs1 82.6(5) . 7_566 ?
S2' S2 C2 78.7(8) . . ?
S2' S2 Cs1 91.9(9) . 7_566 ?
C2 S2 Cs1 75.5(3) . 7_566 ?
S2' S2 Cs1 169.0(10) . 3_565 ?
C2 S2 Cs1 102.1(4) . 3_565 ?
Cs1 S2 Cs1 98.93(11) 7_566 3_565 ?
S2' S2 Cs1 70.9(9) . 8_566 ?
C2 S2 Cs1 93.2(3) . 8_566 ?
Cs1 S2 Cs1 161.25(15) 7_566 8_566 ?
Cs1 S2 Cs1 98.08(10) 3_565 8_566 ?
S2 S2' C2 74.4(8) . . ?
S2 S2' Na1 136.1(11) . 8_566 ?
C2 S2' Na1 77.5(7) . 8_566 ?
S2 S2' Cs1 97.5(10) . 8_566 ?
C2 S2' Cs1 99.1(5) . 8_566 ?
Na1 S2' Cs1 54.7(3) 8_566 8_566 ?
S2 S2' Cs1 76.7(9) . 7_566 ?
C2 S2' Cs1 72.1(5) . 7_566 ?
Na1 S2' Cs1 124.9(4) 8_566 7_566 ?
Cs1 S2' Cs1 170.5(3) 8_566 7_566 ?
C3 N3 Nb2 170.6(8) . . ?
N3 C3 S3 175.7(18) . . ?
N3 C3 S3' 173.6(15) . . ?
S3 C3 S3' 10.7(16) . . ?
N3 C3 Cs1 97.0(6) . 7_566 ?
S3 C3 Cs1 79.0(15) . 7_566 ?
S3' C3 Cs1 88.4(15) . 7_566 ?
N3 C3 Cs2 105.9(6) . 8_566 ?
S3 C3 Cs2 77.6(14) . 8_566 ?
S3' C3 Cs2 69.8(17) . 8_566 ?
Cs1 C3 Cs2 152.5(3) 7_566 8_566 ?
N3 C3 Cs2A 113.7(7) . 8_566 ?
S3 C3 Cs2A 69.5(14) . 8_566 ?
S3' C3 Cs2A 62.6(18) . 8_566 ?
Cs1 C3 Cs2A 142.6(3) 7_566 8_566 ?
Cs2 C3 Cs2A 9.85(9) 8_566 8_566 ?
N3 C3 Cs2B 98.9(7) . 8_566 ?
S3 C3 Cs2B 84.6(14) . 8_566 ?
S3' C3 Cs2B 77.0(17) . 8_566 ?
Cs1 C3 Cs2B 156.9(4) 7_566 8_566 ?
Cs2 C3 Cs2B 7.16(17) 8_566 8_566 ?
Cs2A C3 Cs2B 15.6(3) 8_566 8_566 ?
C3 S3 Cs2A 85.2(13) . 8_566 ?
C3 S3 Cs1 74.8(13) . 7_566 ?
Cs2A S3 Cs1 151.6(8) 8_566 7_566 ?
C3 S3 Cs1 92.4(14) . 3_565 ?
Cs2A S3 Cs1 99.5(11) 8_566 3_565 ?
Cs1 S3 Cs1 101.3(7) 7_566 3_565 ?
C3 S3 Cs2 77.4(13) . 8_566 ?
Cs2A S3 Cs2 9.71(16) 8_566 8_566 ?
Cs1 S3 Cs2 148.7(5) 7_566 8_566 ?
Cs1 S3 Cs2 93.9(10) 3_565 8_566 ?
C3 S3 Cs2B 71.6(13) . 8_566 ?
Cs2A S3 Cs2B 14.1(3) 8_566 8_566 ?
Cs1 S3 Cs2B 142.8(5) 7_566 8_566 ?
Cs1 S3 Cs2B 95.8(10) 3_565 8_566 ?
Cs2 S3 Cs2B 5.98(19) 8_566 8_566 ?
C3 S3' Cs2A 91.9(18) . 8_566 ?
C3 S3' Cs1 99(2) . 3_565 ?
Cs2A S3' Cs1 107.2(10) 8_566 3_565 ?
C3 S3' Cs2 84.5(16) . 8_566 ?
Cs2A S3' Cs2 10.40(18) 8_566 8_566 ?
Cs1 S3' Cs2 101.1(9) 3_565 8_566 ?
C3 S3' Cs2B 78.3(16) . 8_566 ?
Cs2A S3' Cs2B 15.0(4) 8_566 8_566 ?
Cs1 S3' Cs2B 102.8(9) 3_565 8_566 ?
Cs2 S3' Cs2B 6.2(2) 8_566 8_566 ?
C3 S3' Cs1 66.6(12) . 7_566 ?
Cs2A S3' Cs1 148.0(13) 8_566 7_566 ?
Cs1 S3' Cs1 99.7(13) 3_565 7_566 ?
Cs2 S3' Cs1 146.6(9) 8_566 7_566 ?
Cs2B S3' Cs1 140.7(8) 8_566 7_566 ?
C4 N4 Nb2 165.8(13) . . ?
C4 N4 Cs2B 52.2(10) . 8_566 ?
Nb2 N4 Cs2B 120.0(4) . 8_566 ?
N4 C4 S4' 152.0(17) . . ?
N4 C4 S4 154.4(16) . . ?
S4' C4 S4 53.3(7) . . ?
N4 C4 Cs2B 111.7(11) . 8_566 ?
S4' C4 Cs2B 89.7(7) . 8_566 ?
S4 C4 Cs2B 55.7(6) . 8_566 ?
N4 C4 Cs2 108.5(11) . 8_566 ?
S4' C4 Cs2 91.8(7) . 8_566 ?
S4 C4 Cs2 59.8(6) . 8_566 ?
Cs2B C4 Cs2 4.3(3) 8_566 8_566 ?
N4 C4 Cs2A 89.4(10) . 2 ?
S4' C4 Cs2A 107.8(7) . 2 ?
S4 C4 Cs2A 70.8(6) . 2 ?
Cs2B C4 Cs2A 93.5(6) 8_566 2 ?
Cs2 C4 Cs2A 96.4(5) 8_566 2 ?
S4' S4 C4 62.3(6) . . ?
S4' S4 Cs2B 116.3(7) . 8_566 ?
C4 S4 Cs2B 90.0(7) . 8_566 ?
S4' S4 Cs2 115.2(6) . 8_566 ?
C4 S4 Cs2 90.2(6) . 8_566 ?
Cs2B S4 Cs2 1.5(4) 8_566 8_566 ?
S4' S4 Na3 70.5(7) . 2 ?
C4 S4 Na3 79.8(7) . 2 ?
Cs2B S4 Na3 163.4(5) 8_566 2 ?
Cs2 S4 Na3 164.6(4) 8_566 2 ?
S4' S4 Cs3 40.9(4) . 8_566 ?
C4 S4 Cs3 92.3(6) . 8_566 ?
Cs2B S4 Cs3 91.2(4) 8_566 8_566 ?
Cs2 S4 Cs3 89.7(3) 8_566 8_566 ?
Na3 S4 Cs3 102.2(5) 2 8_566 ?
S4' S4 Cs2A 122.1(5) . 8_566 ?
C4 S4 Cs2A 93.7(6) . 8_566 ?
Cs2B S4 Cs2A 5.9(4) 8_566 8_566 ?
Cs2 S4 Cs2A 6.9(2) 8_566 8_566 ?
Na3 S4 Cs2A 161.3(5) 2 8_566 ?
Cs3 S4 Cs2A 95.5(2) 8_566 8_566 ?
S4' S4 Cs2A 121.1(6) . 2 ?
C4 S4 Cs2A 82.0(6) . 2 ?
Cs2B S4 Cs2A 108.2(6) 8_566 2 ?
Cs2 S4 Cs2A 109.7(4) 8_566 2 ?
Na3 S4 Cs2A 57.6(4) 2 2 ?
Cs3 S4 Cs2A 159.7(4) 8_566 2 ?
Cs2A S4 Cs2A 104.3(4) 8_566 2 ?
S4' S4 Cs2B 135.0(6) . 2 ?
C4 S4 Cs2B 85.7(6) . 2 ?
Cs2B S4 Cs2B 92.9(5) 8_566 2 ?
Cs2 S4 Cs2B 94.4(5) 8_566 2 ?
Na3 S4 Cs2B 73.4(5) 2 2 ?
Cs3 S4 Cs2B 175.5(5) 8_566 2 ?
Cs2A S4 Cs2B 88.7(4) 8_566 2 ?
Cs2A S4 Cs2B 15.8(3) 2 2 ?
S4' S4 Cs2 130.0(6) . 2 ?
C4 S4 Cs2 85.7(6) . 2 ?
Cs2B S4 Cs2 99.8(5) 8_566 2 ?
Cs2 S4 Cs2 101.3(4) 8_566 2 ?
Na3 S4 Cs2 66.6(4) 2 2 ?
Cs3 S4 Cs2 168.8(4) 8_566 2 ?
Cs2A S4 Cs2 95.6(3) 8_566 2 ?
Cs2A S4 Cs2 9.30(10) 2 2 ?
Cs2B S4 Cs2 6.9(2) 2 2 ?
S4' S4 Cs3A 28.7(4) . 7_666 ?
C4 S4 Cs3A 82.9(7) . 7_666 ?
Cs2B S4 Cs3A 98.7(5) 8_566 7_666 ?
Cs2 S4 Cs3A 97.3(3) 8_566 7_666 ?
Na3 S4 Cs3A 93.0(6) 2 7_666 ?
Cs3 S4 Cs3A 12.1(3) 8_566 7_666 ?
Cs2A S4 Cs3A 103.6(3) 8_566 7_666 ?
Cs2A S4 Cs3A 148.9(5) 2 7_666 ?
Cs2B S4 Cs3A 163.7(5) 2 7_666 ?
Cs2 S4 Cs3A 158.2(5) 2 7_666 ?
S4 S4' C4 64.4(7) . . ?
S4 S4' Cs3 115.0(6) . 8_566 ?
C4 S4' Cs3 137.3(6) . 8_566 ?
S4 S4' Cs3A 135.3(7) . 7_666 ?
C4 S4' Cs3A 136.8(7) . 7_666 ?
Cs3 S4' Cs3A 20.3(3) 8_566 7_666 ?
S4 S4' Na3 79.7(6) . 2 ?
C4 S4' Na3 84.3(6) . 2 ?
Cs3 S4' Na3 138.4(4) 8_566 2 ?
Cs3A S4' Na3 130.9(5) 7_666 2 ?
S4 S4' Cs3 130.4(6) . 7_666 ?
C4 S4' Cs3 125.2(6) . 7_666 ?
Cs3 S4' Cs3 20.87(15) 8_566 7_666 ?
Cs3A S4' Cs3 12.79(12) 7_666 7_666 ?
Na3 S4' Cs3 143.1(5) 2 7_666 ?
S4 S4' Cs3 131.0(5) . 9_556 ?
C4 S4' Cs3 148.4(6) . 9_556 ?
Cs3 S4' Cs3 19.74(15) 8_566 9_556 ?
Cs3A S4' Cs3 11.61(10) 7_666 9_556 ?
Na3 S4' Cs3 122.9(4) 2 9_556 ?
Cs3 S4' Cs3 23.34(11) 7_666 9_556 ?
S4 S4' Cs2B 40.5(5) . 8_566 ?
C4 S4' Cs2B 61.3(7) . 8_566 ?
Cs3 S4' Cs2B 90.4(4) 8_566 8_566 ?
Cs3A S4' Cs2B 106.9(4) 7_666 8_566 ?
Na3 S4' Cs2B 118.5(6) 2 8_566 ?
Cs3 S4' Cs2B 96.7(3) 7_666 8_566 ?
Cs3 S4' Cs2B 110.1(3) 9_556 8_566 ?
S4 S4' Cs2 43.9(5) . 8_566 ?
C4 S4' Cs2 62.4(6) . 8_566 ?
Cs3 S4' Cs2 87.6(3) 8_566 8_566 ?
Cs3A S4' Cs2 103.7(4) 7_666 8_566 ?
Na3 S4' Cs2 121.9(6) 2 8_566 ?
Cs3 S4' Cs2 93.4(2) 7_666 8_566 ?
Cs3 S4' Cs2 107.3(2) 9_556 8_566 ?
Cs2B S4' Cs2 3.5(3) 8_566 8_566 ?
C5 N5 Nb3 177.9(13) . . ?
C5 N5 Cs2B 83.1(7) . 11_557 ?
Nb3 N5 Cs2B 98.2(4) . 11_557 ?
C5 N5 Cs2B 83.1(7) . 2 ?
Nb3 N5 Cs2B 98.2(4) . 2 ?
Cs2B N5 Cs2B 100.6(6) 11_557 2 ?
C5 N5 Cs2 80.5(8) . 11_557 ?
Nb3 N5 Cs2 101.0(4) . 11_557 ?
Cs2B N5 Cs2 7.76(17) 11_557 11_557 ?
Cs2B N5 Cs2 93.0(4) 2 11_557 ?
C5 N5 Cs2 80.5(8) . 2 ?
Nb3 N5 Cs2 101.0(4) . 2 ?
Cs2B N5 Cs2 93.0(4) 11_557 2 ?
Cs2B N5 Cs2 7.76(17) 2 2 ?
Cs2 N5 Cs2 85.4(3) 11_557 2 ?
C5 N5 Cs2A 85.3(9) . 11_557 ?
Nb3 N5 Cs2A 96.4(4) . 11_557 ?
Cs2B N5 Cs2A 15.9(3) 11_557 11_557 ?
Cs2B N5 Cs2A 85.2(3) 2 11_557 ?
Cs2 N5 Cs2A 9.69(12) 11_557 11_557 ?
Cs2 N5 Cs2A 77.8(3) 2 11_557 ?
C5 N5 Cs2A 85.3(9) . 2 ?
Nb3 N5 Cs2A 96.4(4) . 2 ?
Cs2B N5 Cs2A 85.2(3) 11_557 2 ?
Cs2B N5 Cs2A 15.9(3) 2 2 ?
Cs2 N5 Cs2A 77.8(3) 11_557 2 ?
Cs2 N5 Cs2A 9.69(12) 2 2 ?
Cs2A N5 Cs2A 69.6(3) 11_557 2 ?
C5 N5 Cs3 57.4(6) . 2 ?
Nb3 N5 Cs3 121.3(3) . 2 ?
Cs2B N5 Cs3 140.5(4) 11_557 2 ?
Cs2B N5 Cs3 75.1(3) 2 2 ?
Cs2 N5 Cs3 137.0(4) 11_557 2 ?
Cs2 N5 Cs3 79.90(15) 2 2 ?
Cs2A N5 Cs3 139.1(4) 11_557 2 ?
Cs2A N5 Cs3 89.58(17) 2 2 ?
C5 N5 Cs3 57.4(6) . 11_557 ?
Nb3 N5 Cs3 121.3(3) . 11_557 ?
Cs2B N5 Cs3 75.1(3) 11_557 11_557 ?
Cs2B N5 Cs3 140.5(4) 2 11_557 ?
Cs2 N5 Cs3 79.90(15) 11_557 11_557 ?
Cs2 N5 Cs3 137.0(4) 2 11_557 ?
Cs2A N5 Cs3 89.58(17) 11_557 11_557 ?
Cs2A N5 Cs3 139.1(4) 2 11_557 ?
Cs3 N5 Cs3 84.0(3) 2 11_557 ?
N5 C5 S5 179.3(15) . . ?
N5 C5 Cs3 105.8(7) . 2 ?
S5 C5 Cs3 74.6(4) . 2 ?
N5 C5 Cs3 105.8(7) . 11_557 ?
S5 C5 Cs3 74.6(4) . 11_557 ?
Cs3 C5 Cs3 99.6(4) 2 11_557 ?
N5 C5 Cs2 81.2(8) . 11_557 ?
S5 C5 Cs2 98.3(5) . 11_557 ?
Cs3 C5 Cs2 168.7(4) 2 11_557 ?
Cs3 C5 Cs2 86.72(10) 11_557 11_557 ?
N5 C5 Cs2 81.2(8) . 2 ?
S5 C5 Cs2 98.3(5) . 2 ?
Cs3 C5 Cs2 86.72(10) 2 2 ?
Cs3 C5 Cs2 168.7(4) 11_557 2 ?
Cs2 C5 Cs2 85.6(4) 11_557 2 ?
N5 C5 Cs2B 78.7(7) . 11_557 ?
S5 C5 Cs2B 100.9(5) . 11_557 ?
Cs3 C5 Cs2B 175.2(5) 2 11_557 ?
Cs3 C5 Cs2B 80.5(3) 11_557 11_557 ?
Cs2 C5 Cs2B 7.68(18) 11_557 11_557 ?
Cs2 C5 Cs2B 92.4(4) 2 11_557 ?
N5 C5 Cs2B 78.7(7) . 2 ?
S5 C5 Cs2B 100.9(5) . 2 ?
Cs3 C5 Cs2B 80.5(3) 2 2 ?
Cs3 C5 Cs2B 175.2(5) 11_557 2 ?
Cs2 C5 Cs2B 92.4(4) 11_557 2 ?
Cs2 C5 Cs2B 7.68(18) 2 2 ?
Cs2B C5 Cs2B 98.9(7) 11_557 2 ?
N5 C5 Cs2A 77.7(9) . 11_557 ?
S5 C5 Cs2A 101.8(6) . 11_557 ?
Cs3 C5 Cs2A 162.6(4) 2 11_557 ?
Cs3 C5 Cs2A 95.72(15) 11_557 11_557 ?
Cs2 C5 Cs2A 9.07(12) 11_557 11_557 ?
Cs2 C5 Cs2A 76.9(3) 2 11_557 ?
Cs2B C5 Cs2A 15.6(3) 11_557 11_557 ?
Cs2B C5 Cs2A 83.5(4) 2 11_557 ?
N5 C5 Cs2A 77.7(9) . 2 ?
S5 C5 Cs2A 101.8(6) . 2 ?
Cs3 C5 Cs2A 95.72(15) 2 2 ?
Cs3 C5 Cs2A 162.6(4) 11_557 2 ?
Cs2 C5 Cs2A 76.9(3) 11_557 2 ?
Cs2 C5 Cs2A 9.07(12) 2 2 ?
Cs2B C5 Cs2A 83.5(4) 11_557 2 ?
Cs2B C5 Cs2A 15.6(3) 2 2 ?
Cs2A C5 Cs2A 68.0(3) 11_557 2 ?
C5 S5 Cs3 77.0(4) . 11_557 ?
C5 S5 Cs3 77.0(4) . 2 ?
Cs3 S5 Cs3 101.0(2) 11_557 2 ?
C5 S5 Cs3 101.2(4) . 1_455 ?
Cs3 S5 Cs3 103.5(2) 11_557 1_455 ?
Cs3 S5 Cs3 24.49(12) 2 1_455 ?
C5 S5 Cs3 101.2(4) . 10_457 ?
Cs3 S5 Cs3 24.49(12) 11_557 10_457 ?
Cs3 S5 Cs3 103.5(2) 2 10_457 ?
Cs3 S5 Cs3 95.6(2) 1_455 10_457 ?
C5 S5 Cs3A 88.4(4) . 1_455 ?
Cs3 S5 Cs3A 102.6(2) 11_557 1_455 ?
Cs3 S5 Cs3A 11.55(7) 2 1_455 ?
Cs3 S5 Cs3A 12.95(6) 1_455 1_455 ?
Cs3 S5 Cs3A 100.1(2) 10_457 1_455 ?
C5 S5 Cs3A 88.4(4) . 10_457 ?
Cs3 S5 Cs3A 11.55(7) 11_557 10_457 ?
Cs3 S5 Cs3A 102.6(2) 2 10_457 ?
Cs3 S5 Cs3A 100.1(2) 1_455 10_457 ?
Cs3 S5 Cs3A 12.95(6) 10_457 10_457 ?
Cs3A S5 Cs3A 101.9(4) 1_455 10_457 ?
C5 S5 Cs2 58.8(4) . 11_557 ?
Cs3 S5 Cs2 78.46(10) 11_557 11_557 ?
Cs3 S5 Cs2 134.96(17) 2 11_557 ?
Cs3 S5 Cs2 159.39(17) 1_455 11_557 ?
Cs3 S5 Cs2 93.76(8) 10_457 11_557 ?
Cs3A S5 Cs2 146.48(15) 1_455 11_557 ?
Cs3A S5 Cs2 85.49(17) 10_457 11_557 ?
C5 S5 Cs2 58.8(4) . 2 ?
Cs3 S5 Cs2 134.96(17) 11_557 2 ?
Cs3 S5 Cs2 78.46(10) 2 2 ?
Cs3 S5 Cs2 93.76(8) 1_455 2 ?
Cs3 S5 Cs2 159.39(17) 10_457 2 ?
Cs3A S5 Cs2 85.49(17) 1_455 2 ?
Cs3A S5 Cs2 146.48(15) 10_457 2 ?
Cs2 S5 Cs2 71.96(17) 11_557 2 ?
C5 S5 Cs3 86.6(5) . 3_565 ?
Cs3 S5 Cs3 89.17(17) 11_557 3_565 ?
Cs3 S5 Cs3 17.50(9) 2 3_565 ?
Cs3 S5 Cs3 18.60(9) 1_455 3_565 ?
Cs3 S5 Cs3 87.36(16) 10_457 3_565 ?
Cs3A S5 Cs3 13.52(17) 1_455 3_565 ?
Cs3A S5 Cs3 88.4(2) 10_457 3_565 ?
Cs2 S5 Cs3 144.95(16) 11_557 3_565 ?
Cs2 S5 Cs3 95.95(8) 2 3_565 ?
C5 S5 Cs3 86.6(5) . 12_567 ?
Cs3 S5 Cs3 17.50(9) 11_557 12_567 ?
Cs3 S5 Cs3 89.17(17) 2 12_567 ?
Cs3 S5 Cs3 87.36(16) 1_455 12_567 ?
Cs3 S5 Cs3 18.60(9) 10_457 12_567 ?
Cs3A S5 Cs3 88.4(2) 1_455 12_567 ?
Cs3A S5 Cs3 13.52(17) 10_457 12_567 ?
Cs2 S5 Cs3 95.95(8) 11_557 12_567 ?
Cs2 S5 Cs3 144.95(16) 2 12_567 ?
Cs3 S5 Cs3 74.97(15) 3_565 12_567 ?
C6 N6 Nb3 172.6(8) . . ?
C6 N6 Cs1 67.6(6) . 7_566 ?
Nb3 N6 Cs1 118.2(3) . 7_566 ?
N6 C6 S6 177.3(10) . . ?
N6 C6 Cs1 94.8(7) . 7_566 ?
S6 C6 Cs1 82.6(4) . 7_566 ?
N6 C6 Cs3 99.1(7) . 2 ?
S6 C6 Cs3 83.5(4) . 2 ?
Cs1 C6 Cs3 165.9(3) 7_566 2 ?
C6 S6 Cs2B 118.7(5) . 3_565 ?
C6 S6 Cs2 113.6(4) . 3_565 ?
Cs2B S6 Cs2 7.74(18) 3_565 3_565 ?
C6 S6 Cs1 71.6(4) . 7_566 ?
Cs2B S6 Cs1 104.4(2) 3_565 7_566 ?
Cs2 S6 Cs1 97.44(9) 3_565 7_566 ?
C6 S6 Cs3 72.1(4) . 2 ?
Cs2B S6 Cs3 90.8(2) 3_565 2 ?
Cs2 S6 Cs3 94.71(12) 3_565 2 ?
Cs1 S6 Cs3 143.59(9) 7_566 2 ?
C6 S6 Cs2A 111.8(4) . 3_565 ?
Cs2B S6 Cs2A 13.6(3) 3_565 3_565 ?
Cs2 S6 Cs2A 6.27(13) 3_565 3_565 ?
Cs1 S6 Cs2A 91.17(13) 7_566 3_565 ?
Cs3 S6 Cs2A 99.94(14) 2 3_565 ?
C6 S6 Cs3 86.4(4) . 3_565 ?
Cs2B S6 Cs3 71.0(2) 3_565 3_565 ?
Cs2 S6 Cs3 75.58(11) 3_565 3_565 ?
Cs1 S6 Cs3 152.17(11) 7_566 3_565 ?
Cs3 S6 Cs3 20.32(10) 2 3_565 ?
Cs2A S6 Cs3 81.21(13) 3_565 3_565 ?
Na1 Cs1 S3' 88.7(5) . 2_665 ?
Na1 Cs1 C6 113.8(4) . 7_566 ?
S3' Cs1 C6 92.5(7) 2_665 7_566 ?
Na1 Cs1 C3 137.1(4) . 7_566 ?
S3' Cs1 C3 133.5(3) 2_665 7_566 ?
C6 Cs1 C3 65.4(2) 7_566 7_566 ?
Na1 Cs1 S2' 57.5(4) . 9_656 ?
S3' Cs1 S2' 72.7(6) 2_665 9_656 ?
C6 Cs1 S2' 162.2(2) 7_566 9_656 ?
C3 Cs1 S2' 132.1(2) 7_566 9_656 ?
Na1 Cs1 S3 160.0(6) . 7_566 ?
S3' Cs1 S3 110.4(5) 2_665 7_566 ?
C6 Cs1 S3 72.7(5) 7_566 7_566 ?
C3 Cs1 S3 26.2(3) 7_566 7_566 ?
S2' Cs1 S3 121.1(5) 9_656 7_566 ?
Na1 Cs1 C2 78.4(5) . 7_566 ?
S3' Cs1 C2 146.9(7) 2_665 7_566 ?
C6 Cs1 C2 120.6(2) 7_566 7_566 ?
C3 Cs1 C2 68.5(2) 7_566 7_566 ?
S2' Cs1 C2 74.7(2) 9_656 7_566 ?
S3 Cs1 C2 82.1(5) 7_566 7_566 ?
Na1 Cs1 S3 88.6(4) . 2_665 ?
S3' Cs1 S3 3.9(10) 2_665 2_665 ?
C6 Cs1 S3 96.1(6) 7_566 2_665 ?
C3 Cs1 S3 134.12(19) 7_566 2_665 ?
S2' Cs1 S3 69.4(5) 9_656 2_665 ?
S3 Cs1 S3 110.0(4) 7_566 2_665 ?
C2 Cs1 S3 143.3(6) 7_566 2_665 ?
Na1 Cs1 S6 125.9(4) . 7_566 ?
S3' Cs1 S6 71.4(6) 2_665 7_566 ?
C6 Cs1 S6 25.79(17) 7_566 7_566 ?
C3 Cs1 S6 73.40(17) 7_566 7_566 ?
S2' Cs1 S6 143.76(18) 9_656 7_566 ?
S3 Cs1 S6 68.4(5) 7_566 7_566 ?
C2 Cs1 S6 140.03(16) 7_566 7_566 ?
S3 Cs1 S6 74.6(5) 2_665 7_566 ?
Na1 Cs1 S2 84.4(4) . 7_566 ?
S3' Cs1 S2 124.1(7) 2_665 7_566 ?
C6 Cs1 S2 140.39(18) 7_566 7_566 ?
C3 Cs1 S2 77.35(17) 7_566 7_566 ?
S2' Cs1 S2 57.08(16) 9_656 7_566 ?
S3 Cs1 S2 79.9(5) 7_566 7_566 ?
C2 Cs1 S2 25.29(15) 7_566 7_566 ?
S3 Cs1 S2 120.2(6) 2_665 7_566 ?
S6 Cs1 S2 148.25(10) 7_566 7_566 ?
Na1 Cs1 S2 117.2(3) . 2_665 ?
S3' Cs1 S2 82.3(6) 2_665 2_665 ?
C6 Cs1 S2 128.50(18) 7_566 2_665 ?
C3 Cs1 S2 81.70(16) 7_566 2_665 ?
S2' Cs1 S2 60.53(18) 9_656 2_665 ?
S3 Cs1 S2 61.8(4) 7_566 2_665 ?
C2 Cs1 S2 77.02(16) 7_566 2_665 ?
S3 Cs1 S2 78.9(6) 2_665 2_665 ?
S6 Cs1 S2 109.33(8) 7_566 2_665 ?
S2 Cs1 S2 53.59(10) 7_566 2_665 ?
Na1 Cs1 S2 66.9(3) . 9_656 ?
S3' Cs1 S2 64.5(6) 2_665 9_656 ?
C6 Cs1 S2 156.95(17) 7_566 9_656 ?
C3 Cs1 S2 131.17(16) 7_566 9_656 ?
S2' Cs1 S2 11.52(17) 9_656 9_656 ?
S3 Cs1 S2 115.0(4) 7_566 9_656 ?
C2 Cs1 S2 82.46(16) 7_566 9_656 ?
S3 Cs1 S2 60.9(6) 2_665 9_656 ?
S6 Cs1 S2 133.91(9) 7_566 9_656 ?
S2 Cs1 S2 61.86(12) 7_566 9_656 ?
S2 Cs1 S2 53.22(10) 2_665 9_656 ?
Cs2A Cs2 S4 138.1(15) . 9_656 ?
Cs2A Cs2 O3 81.6(11) . 3 ?
S4 Cs2 O3 68.7(3) 9_656 3 ?
Cs2A Cs2 C5 111.7(9) . 3 ?
S4 Cs2 C5 84.2(2) 9_656 3 ?
O3 Cs2 C5 67.7(3) 3 3 ?
Cs2A Cs2 S3' 69.6(11) . 9_656 ?
S4 Cs2 S3' 125.0(3) 9_656 9_656 ?
O3 Cs2 S3' 147.3(8) 3 9_656 ?
C5 Cs2 S3' 137.0(7) 3 9_656 ?
Cs2A Cs2 N5 103.5(9) . 3 ?
S4 Cs2 N5 79.3(2) 9_656 3 ?
O3 Cs2 N5 49.5(2) 3 3 ?
C5 Cs2 N5 18.3(3) 3 3 ?
S3' Cs2 N5 151.4(5) 9_656 3 ?
Cs2A Cs2 S6 137.1(12) . 2_665 ?
S4 Cs2 S6 81.3(3) 9_656 2_665 ?
O3 Cs2 S6 139.6(2) 3 2_665 ?
C5 Cs2 S6 83.3(3) 3 2_665 ?
S3' Cs2 S6 72.6(8) 9_656 2_665 ?
N5 Cs2 S6 99.9(3) 3 2_665 ?
Cs2A Cs2 S1 71.4(13) . 1_545 ?
S4 Cs2 S1 149.3(3) 9_656 1_545 ?
O3 Cs2 S1 119.50(19) 3 1_545 ?
C5 Cs2 S1 73.8(2) 3 1_545 ?
S3' Cs2 S1 66.0(5) 9_656 1_545 ?
N5 Cs2 S1 85.5(2) 3 1_545 ?
S6 Cs2 S1 75.23(17) 2_665 1_545 ?
Cs2A Cs2 Na2 23.8(9) . . ?
S4 Cs2 Na2 130.5(4) 9_656 . ?
O3 Cs2 Na2 63.7(3) 3 . ?
C5 Cs2 Na2 89.6(5) 3 . ?
S3' Cs2 Na2 91.6(6) 9_656 . ?
N5 Cs2 Na2 79.8(4) 3 . ?
S6 Cs2 Na2 146.6(3) 2_665 . ?
S1 Cs2 Na2 71.4(3) 1_545 . ?
Cs2A Cs2 C4 144.7(12) . 9_656 ?
S4 Cs2 C4 30.0(3) 9_656 9_656 ?
O3 Cs2 C4 98.2(3) 3 9_656 ?
C5 Cs2 C4 100.4(3) 3 9_656 ?
S3' Cs2 C4 96.8(4) 9_656 9_656 ?
N5 Cs2 C4 102.7(3) 3 9_656 ?
S6 Cs2 C4 58.8(3) 2_665 9_656 ?
S1 Cs2 C4 134.0(3) 1_545 9_656 ?
Na2 Cs2 C4 154.3(5) . 9_656 ?
Cs2A Cs2 C3 88.4(8) . 9_656 ?
S4 Cs2 C3 99.3(2) 9_656 9_656 ?
O3 Cs2 C3 145.2(3) 3 9_656 ?
C5 Cs2 C3 145.8(3) 3 9_656 ?
S3' Cs2 C3 25.7(3) 9_656 9_656 ?
N5 Cs2 C3 163.7(3) 3 9_656 ?
S6 Cs2 C3 63.92(18) 2_665 9_656 ?
S1 Cs2 C3 87.94(19) 1_545 9_656 ?
Na2 Cs2 C3 112.1(4) . 9_656 ?
C4 Cs2 C3 71.7(3) 9_656 9_656 ?
Cs2A Cs2 S3 67.9(9) . 9_656 ?
S4 Cs2 S3 124.1(3) 9_656 9_656 ?
O3 Cs2 S3 144.4(6) 3 9_656 ?
C5 Cs2 S3 140.1(6) 3 9_656 ?
S3' Cs2 S3 3.3(11) 9_656 9_656 ?
N5 Cs2 S3 153.9(4) 3 9_656 ?
S6 Cs2 S3 75.2(5) 2_665 9_656 ?
S1 Cs2 S3 68.4(4) 1_545 9_656 ?
Na2 Cs2 S3 90.4(4) . 9_656 ?
C4 Cs2 S3 96.6(3) 9_656 9_656 ?
C3 Cs2 S3 25.0(2) 9_656 9_656 ?
Cs2 Cs2A Cs2B 20.3(15) . . ?
Cs2 Cs2A Na2 151.2(10) . . ?
Cs2B Cs2A Na2 145.4(10) . . ?
Cs2 Cs2A O3 86.4(10) . 3 ?
Cs2B Cs2A O3 74.0(9) . 3 ?
Na2 Cs2A O3 71.4(4) . 3 ?
Cs2 Cs2A Na3 152.4(11) . . ?
Cs2B Cs2A Na3 138.7(9) . . ?
Na2 Cs2A Na3 54.4(6) . . ?
O3 Cs2A Na3 102.9(4) 3 . ?
Cs2 Cs2A S3' 100.0(11) . 9_656 ?
Cs2B Cs2A S3' 107.3(11) . 9_656 ?
Na2 Cs2A S3' 106.4(6) . 9_656 ?
O3 Cs2A S3' 163.2(8) 3 9_656 ?
Na3 Cs2A S3' 64.6(8) . 9_656 ?
Cs2 Cs2A S1 98.2(13) . 1_545 ?
Cs2B Cs2A S1 118.4(8) . 1_545 ?
Na2 Cs2A S1 80.9(4) . 1_545 ?
O3 Cs2A S1 125.2(3) 3 1_545 ?
Na3 Cs2A S1 97.3(3) . 1_545 ?
S3' Cs2A S1 69.5(6) 9_656 1_545 ?
Cs2 Cs2A S3 102.4(10) . 9_656 ?
Cs2B Cs2A S3 108.5(10) . 9_656 ?
Na2 Cs2A S3 104.7(5) . 9_656 ?
O3 Cs2A S3 159.5(7) 3 9_656 ?
Na3 Cs2A S3 61.3(6) . 9_656 ?
S3' Cs2A S3 3.8(11) 9_656 9_656 ?
S1 Cs2A S3 72.4(5) 1_545 9_656 ?
Cs2 Cs2A C1 123.4(14) . 1_545 ?
Cs2B Cs2A C1 143.5(9) . 1_545 ?
Na2 Cs2A C1 63.8(4) . 1_545 ?
O3 Cs2A C1 128.5(3) 3 1_545 ?
Na3 Cs2A C1 70.7(3) . 1_545 ?
S3' Cs2A C1 60.2(4) 9_656 1_545 ?
S1 Cs2A C1 26.8(3) 1_545 1_545 ?
S3 Cs2A C1 61.5(3) 9_656 1_545 ?
Cs2 Cs2A S4 35.0(12) . 9_656 ?
Cs2B Cs2A S4 15.1(8) . 9_656 ?
Na2 Cs2A S4 133.3(4) . 9_656 ?
O3 Cs2A S4 62.6(2) 3 9_656 ?
Na3 Cs2A S4 128.5(4) . 9_656 ?
S3' Cs2A S4 115.2(4) 9_656 9_656 ?
S1 Cs2A S4 132.4(3) 1_545 9_656 ?
S3 Cs2A S4 115.4(3) 9_656 9_656 ?
C1 Cs2A S4 158.4(4) 1_545 9_656 ?
Cs2 Cs2A S4 103.6(13) . 3 ?
Cs2B Cs2A S4 86.1(8) . 3 ?
Na2 Cs2A S4 92.2(6) . 3 ?
O3 Cs2A S4 83.5(3) 3 3 ?
Na3 Cs2A S4 53.0(3) . 3 ?
S3' Cs2A S4 79.9(7) 9_656 3 ?
S1 Cs2A S4 145.1(2) 1_545 3 ?
S3 Cs2A S4 76.5(6) 9_656 3 ?
C1 Cs2A S4 121.1(3) 1_545 3 ?
S4 Cs2A S4 75.7(4) 9_656 3 ?
Cs2 Cs2A N5 66.8(8) . 3 ?
Cs2B Cs2A N5 70.3(9) . 3 ?
Na2 Cs2A N5 84.5(6) . 3 ?
O3 Cs2A N5 47.4(2) 3 3 ?
Na3 Cs2A N5 137.6(4) . 3 ?
S3' Cs2A N5 149.3(8) 9_656 3 ?
S1 Cs2A N5 84.5(2) 1_545 3 ?
S3 Cs2A N5 153.1(7) 9_656 3 ?
C1 Cs2A N5 102.7(3) 1_545 3 ?
S4 Cs2A N5 70.63(19) 9_656 3 ?
S4 Cs2A N5 129.1(3) 3 3 ?
Cs2A Cs2B S4 159.1(12) . 9_656 ?
Cs2A Cs2B O3 86.5(10) . 3 ?
S4 Cs2B O3 77.2(4) 9_656 3 ?
Cs2A Cs2B C4 154.3(11) . 9_656 ?
S4 Cs2B C4 34.3(4) 9_656 9_656 ?
O3 Cs2B C4 111.1(4) 3 9_656 ?
Cs2A Cs2B N5 93.7(10) . 3 ?
S4 Cs2B N5 86.0(4) 9_656 3 ?
O3 Cs2B N5 50.3(3) 3 3 ?
C4 Cs2B N5 111.9(5) 9_656 3 ?
Cs2A Cs2B S6 112.4(9) . 2_665 ?
S4 Cs2B S6 88.2(6) 9_656 2_665 ?
O3 Cs2B S6 147.3(6) 3 2_665 ?
C4 Cs2B S6 62.6(5) 9_656 2_665 ?
N5 Cs2B S6 100.2(5) 3 2_665 ?
Cs2A Cs2B C5 95.7(9) . 3 ?
S4 Cs2B C5 90.5(5) 9_656 3 ?
O3 Cs2B C5 68.5(4) 3 3 ?
C4 Cs2B C5 108.0(6) 9_656 3 ?
N5 Cs2B C5 18.2(3) 3 3 ?
S6 Cs2B C5 82.7(4) 2_665 3 ?
Cs2A Cs2B S4' 175.9(10) . 9_656 ?
S4 Cs2B S4' 23.2(4) 9_656 9_656 ?
O3 Cs2B S4' 92.9(4) 3 9_656 ?
C4 Cs2B S4' 29.1(3) 9_656 9_656 ?
N5 Cs2B S4' 82.8(4) 3 9_656 ?
S6 Cs2B S4' 66.4(4) 2_665 9_656 ?
C5 Cs2B S4' 80.3(4) 3 9_656 ?
Cs2A Cs2B N4 138.5(11) . 9_656 ?
S4 Cs2B N4 49.3(4) 9_656 9_656 ?
O3 Cs2B N4 123.7(4) 3 9_656 ?
C4 Cs2B N4 16.1(3) 9_656 9_656 ?
N5 Cs2B N4 127.0(5) 3 9_656 ?
S6 Cs2B N4 58.6(3) 2_665 9_656 ?
C5 Cs2B N4 120.4(6) 3 9_656 ?
S4' Cs2B N4 44.6(3) 9_656 9_656 ?
Cs2A Cs2B S4 78.0(9) . 3 ?
S4 Cs2B S4 87.1(5) 9_656 3 ?
O3 Cs2B S4 83.7(4) 3 3 ?
C4 Cs2B S4 85.2(5) 9_656 3 ?
N5 Cs2B S4 133.9(5) 3 3 ?
S6 Cs2B S4 125.1(4) 2_665 3 ?
C5 Cs2B S4 151.9(5) 3 3 ?
S4' Cs2B S4 105.9(4) 9_656 3 ?
N4 Cs2B S4 78.0(3) 9_656 3 ?
Cs2A Cs2B S3' 57.7(9) . 9_656 ?
S4 Cs2B S3' 131.8(6) 9_656 9_656 ?
O3 Cs2B S3' 140.5(9) 3 9_656 ?
C4 Cs2B S3' 99.1(5) 9_656 9_656 ?
N5 Cs2B S3' 138.4(5) 3 9_656 ?
S6 Cs2B S3' 69.6(8) 2_665 9_656 ?
C5 Cs2B S3' 126.1(6) 3 9_656 ?
S4' Cs2B S3' 124.0(7) 9_656 9_656 ?
N4 Cs2B S3' 83.2(4) 9_656 9_656 ?
S4 Cs2B S3' 73.8(7) 3 9_656 ?
Cs2A Cs2B C3 80.4(9) . 9_656 ?
S4 Cs2B C3 107.1(5) 9_656 9_656 ?
O3 Cs2B C3 149.0(6) 3 9_656 ?
C4 Cs2B C3 75.1(4) 9_656 9_656 ?
N5 Cs2B C3 157.7(4) 3 9_656 ?
S6 Cs2B C3 63.2(3) 2_665 9_656 ?
C5 Cs2B C3 140.4(5) 3 9_656 ?
S4' Cs2B C3 102.0(4) 9_656 9_656 ?
N4 Cs2B C3 59.0(3) 9_656 9_656 ?
S4 Cs2B C3 66.3(3) 3 9_656 ?
S3' Cs2B C3 24.7(3) 9_656 9_656 ?
Cs3A Cs3 Cs3 43.1(7) . 2_655 ?
Cs3A Cs3 Cs3 43.1(7) . 3_665 ?
Cs3 Cs3 Cs3 60.0 2_655 3_665 ?
Cs3A Cs3 S4' 93.9(10) . 9_656 ?
Cs3 Cs3 S4' 122.7(3) 2_655 9_656 ?
Cs3 Cs3 S4' 119.2(3) 3_665 9_656 ?
Cs3A Cs3 S5 126.3(7) . 3 ?
Cs3 Cs3 S5 118.76(15) 2_655 3 ?
Cs3 Cs3 S5 83.1(2) 3_665 3 ?
S4' Cs3 S5 117.6(3) 9_656 3 ?
Cs3A Cs3 C5 154.3(8) . 3 ?
Cs3 Cs3 C5 130.1(2) 2_655 3 ?
Cs3 Cs3 C5 111.3(3) 3_665 3 ?
S4' Cs3 C5 104.7(4) 9_656 3 ?
S5 Cs3 C5 28.4(2) 3 3 ?
Cs3A Cs3 S5 115.5(7) . 1_655 ?
Cs3 Cs3 S5 72.37(18) 2_655 1_655 ?
Cs3 Cs3 S5 111.58(16) 3_665 1_655 ?
S4' Cs3 S5 127.5(3) 9_656 1_655 ?
S5 Cs3 S5 79.83(16) 3 1_655 ?
C5 Cs3 S5 66.5(2) 3 1_655 ?
Cs3A Cs3 S4' 39.5(4) . 7_666 ?
Cs3 Cs3 S4' 39.9(2) 2_655 7_666 ?
Cs3 Cs3 S4' 80.5(2) 3_665 7_666 ?
S4' Cs3 S4' 83.0(5) 9_656 7_666 ?
S5 Cs3 S4' 158.3(2) 3 7_666 ?
C5 Cs3 S4' 158.8(3) 3 7_666 ?
S5 Cs3 S4' 93.1(3) 1_655 7_666 ?
Cs3A Cs3 S4' 35.4(4) . 8_556 ?
Cs3 Cs3 S4' 76.15(19) 2_655 8_556 ?
Cs3 Cs3 S4' 37.5(2) 3_665 8_556 ?
S4' Cs3 S4' 81.8(4) 9_656 8_556 ?
S5 Cs3 S4' 103.9(2) 3 8_556 ?
C5 Cs3 S4' 129.4(3) 3 8_556 ?
S5 Cs3 S4' 145.5(2) 1_655 8_556 ?
S4' Cs3 S4' 70.7(3) 7_666 8_556 ?
Cs3A Cs3 S4 118.0(10) . 9_656 ?
Cs3 Cs3 S4 141.5(3) 2_655 9_656 ?
Cs3 Cs3 S4 136.4(3) 3_665 9_656 ?
S4' Cs3 S4 24.1(4) 9_656 9_656 ?
S5 Cs3 S4 99.2(2) 3 9_656 ?
C5 Cs3 S4 81.5(3) 3 9_656 ?
S5 Cs3 S4 111.7(2) 1_655 9_656 ?
S4' Cs3 S4 102.4(3) 7_666 9_656 ?
S4' Cs3 S4 101.6(3) 8_556 9_656 ?
Cs3A Cs3 C6 127.3(5) . 3 ?
Cs3 Cs3 C6 103.4(3) 2_655 3 ?
Cs3 Cs3 C6 163.2(3) 3_665 3 ?
S4' Cs3 C6 70.9(3) 9_656 3 ?
S5 Cs3 C6 104.6(2) 3 3 ?
C5 Cs3 C6 76.4(3) 3 3 ?
S5 Cs3 C6 56.61(19) 1_655 3 ?
S4' Cs3 C6 87.9(2) 7_666 3 ?
S4' Cs3 C6 147.3(3) 8_556 3 ?
S4 Cs3 C6 58.0(2) 9_656 3 ?
Cs3A Cs3 N5 170.0(10) . 3 ?
Cs3 Cs3 N5 132.1(2) 2_655 3 ?
Cs3 Cs3 N5 127.8(2) 3_665 3 ?
S4' Cs3 N5 95.4(4) 9_656 3 ?
S5 Cs3 N5 45.17(19) 3 3 ?
C5 Cs3 N5 16.8(3) 3 3 ?
S5 Cs3 N5 61.0(2) 1_655 3 ?
S4' Cs3 N5 145.9(3) 7_666 3 ?
S4' Cs3 N5 143.1(3) 8_556 3 ?
S4 Cs3 N5 71.3(3) 9_656 3 ?
C6 Cs3 N5 59.8(2) 3 3 ?
Cs3 Cs3A Cs3 93.7(14) . 2_655 ?
Cs3 Cs3A Cs3 93.7(14) . 3_665 ?
Cs3 Cs3A Cs3 93.7(14) 2_655 3_665 ?
Cs3 Cs3A S4' 65.8(7) . 9_656 ?
Cs3 Cs3A S4' 133.0(3) 2_655 9_656 ?
Cs3 Cs3A S4' 127.7(3) 3_665 9_656 ?
Cs3 Cs3A S4' 127.7(3) . 7_666 ?
Cs3 Cs3A S4' 65.8(7) 2_655 7_666 ?
Cs3 Cs3A S4' 133.0(3) 3_665 7_666 ?
S4' Cs3A S4' 93.0(6) 9_656 7_666 ?
Cs3 Cs3A S4' 133.0(3) . 8_556 ?
Cs3 Cs3A S4' 127.7(3) 2_655 8_556 ?
Cs3 Cs3A S4' 65.8(7) 3_665 8_556 ?
S4' Cs3A S4' 93.0(6) 9_656 8_556 ?
S4' Cs3A S4' 93.0(6) 7_666 8_556 ?
Cs3 Cs3A S5 51.5(7) . 1_655 ?
Cs3 Cs3A S5 42.2(7) 2_655 1_655 ?
Cs3 Cs3A S5 96.2(12) 3_665 1_655 ?
S4' Cs3A S5 104.5(3) 9_656 1_655 ?
S4' Cs3A S5 94.6(3) 7_666 1_655 ?
S4' Cs3A S5 160.5(5) 8_556 1_655 ?
Cs3 Cs3A S5 42.2(7) . 3 ?
Cs3 Cs3A S5 96.2(12) 2_655 3 ?
Cs3 Cs3A S5 51.5(7) 3_665 3 ?
S4' Cs3A S5 94.6(3) 9_656 3 ?
S4' Cs3A S5 160.5(5) 7_666 3 ?
S4' Cs3A S5 104.5(3) 8_556 3 ?
S5 Cs3A S5 66.1(3) 1_655 3 ?
Cs3 Cs3A S5 96.2(12) . 2_665 ?
Cs3 Cs3A S5 51.5(7) 2_655 2_665 ?
Cs3 Cs3A S5 42.2(7) 3_665 2_665 ?
S4' Cs3A S5 160.5(5) 9_656 2_665 ?
S4' Cs3A S5 104.5(3) 7_666 2_665 ?
S4' Cs3A S5 94.6(3) 8_556 2_665 ?
S5 Cs3A S5 66.1(3) 1_655 2_665 ?
S5 Cs3A S5 66.1(3) 3 2_665 ?
Cs3 Cs3A S4 49.9(8) . 9_656 ?
Cs3 Cs3A S4 126.8(3) 2_655 9_656 ?
Cs3 Cs3A S4 121.6(3) 3_665 9_656 ?
S4' Cs3A S4 15.9(3) 9_656 9_656 ?
S4' Cs3A S4 103.6(4) 7_666 9_656 ?
S4' Cs3A S4 104.0(4) 8_556 9_656 ?
S5 Cs3A S4 91.7(2) 1_655 9_656 ?
S5 Cs3A S4 80.7(2) 3 9_656 ?
S5 Cs3A S4 145.2(5) 2_665 9_656 ?
Cs3 Cs3A S4 121.6(3) . 7_666 ?
Cs3 Cs3A S4 49.9(8) 2_655 7_666 ?
Cs3 Cs3A S4 126.8(3) 3_665 7_666 ?
S4' Cs3A S4 104.0(4) 9_656 7_666 ?
S4' Cs3A S4 15.9(3) 7_666 7_666 ?
S4' Cs3A S4 103.6(4) 8_556 7_666 ?
S5 Cs3A S4 80.7(2) 1_655 7_666 ?
S5 Cs3A S4 145.2(5) 3 7_666 ?
S5 Cs3A S4 91.7(2) 2_665 7_666 ?
S4 Cs3A S4 111.6(3) 9_656 7_666 ?
Cs3 Cs3A S4 126.8(3) . 8_556 ?
Cs3 Cs3A S4 121.6(3) 2_655 8_556 ?
Cs3 Cs3A S4 49.9(8) 3_665 8_556 ?
S4' Cs3A S4 103.6(4) 9_656 8_556 ?
S4' Cs3A S4 104.0(4) 7_666 8_556 ?
S4' Cs3A S4 15.9(3) 8_556 8_556 ?
S5 Cs3A S4 145.2(5) 1_655 8_556 ?
S5 Cs3A S4 91.7(2) 3 8_556 ?
S5 Cs3A S4 80.7(2) 2_665 8_556 ?
S4 Cs3A S4 111.6(3) 9_656 8_556 ?
S4 Cs3A S4 111.6(3) 7_666 8_556 ?
O4 Na1 Cs1 110.2(5) 7_556 . ?
O4 Na1 Cs1 110.2(5) 7_556 10_556 ?
Cs1 Na1 Cs1 115.4(6) . 10_556 ?
O4 Na1 S2' 61.8(4) 7_556 6_654 ?
Cs1 Na1 S2' 171.7(9) . 6_654 ?
Cs1 Na1 S2' 67.80(19) 10_556 6_654 ?
O4 Na1 S2' 61.8(4) 7_556 9_656 ?
Cs1 Na1 S2' 67.80(19) . 9_656 ?
Cs1 Na1 S2' 171.7(9) 10_556 9_656 ?
S2' Na1 S2' 108.0(7) 6_654 9_656 ?
O2 Na2 Na3 110.8(8) 3 . ?
O2 Na2 Na3 110.8(8) 3 10_557 ?
Na3 Na2 Na3 107.6(10) . 10_557 ?
O2 Na2 Cs2A 104.7(7) 3 10_557 ?
Na3 Na2 Cs2A 142.6(9) . 10_557 ?
Na3 Na2 Cs2A 68.9(5) 10_557 10_557 ?
O2 Na2 Cs2A 104.7(7) 3 . ?
Na3 Na2 Cs2A 68.9(5) . . ?
Na3 Na2 Cs2A 142.6(9) 10_557 . ?
Cs2A Na2 Cs2A 91.4(11) 10_557 . ?
O2 Na2 Cs2 101.9(6) 3 10_557 ?
Na3 Na2 Cs2 143.6(10) . 10_557 ?
Na3 Na2 Cs2 73.7(5) 10_557 10_557 ?
Cs2A Na2 Cs2 5.02(18) 10_557 10_557 ?
Cs2A Na2 Cs2 88.1(10) . 10_557 ?
O2 Na2 Cs2 101.9(6) 3 . ?
Na3 Na2 Cs2 73.7(5) . . ?
Na3 Na2 Cs2 143.6(10) 10_557 . ?
Cs2A Na2 Cs2 88.1(10) 10_557 . ?
Cs2A Na2 Cs2 5.02(18) . . ?
Cs2 Na2 Cs2 84.5(9) 10_557 . ?
O2 Na2 Cs2B 96.5(6) 3 10_557 ?
Na3 Na2 Cs2B 149.1(10) . 10_557 ?
Na3 Na2 Cs2B 74.2(5) 10_557 10_557 ?
Cs2A Na2 Cs2B 8.7(3) 10_557 10_557 ?
Cs2A Na2 Cs2B 90.8(10) . 10_557 ?
Cs2 Na2 Cs2B 5.6(2) 10_557 10_557 ?
Cs2 Na2 Cs2B 87.0(9) . 10_557 ?
O2 Na2 Cs2B 96.5(6) 3 . ?
Na3 Na2 Cs2B 74.2(5) . . ?
Na3 Na2 Cs2B 149.1(10) 10_557 . ?
Cs2A Na2 Cs2B 90.8(10) 10_557 . ?
Cs2A Na2 Cs2B 8.7(3) . . ?
Cs2 Na2 Cs2B 87.0(9) 10_557 . ?
Cs2 Na2 Cs2B 5.6(2) . . ?
Cs2B Na2 Cs2B 89.0(9) 10_557 . ?
O1 Na3 Na2 104.7(5) 1_545 . ?
O1 Na3 S4' 135.0(7) 1_545 3 ?
Na2 Na3 S4' 112.3(5) . 3 ?
O1 Na3 S4 148.8(6) 1_545 3 ?
Na2 Na3 S4 106.1(5) . 3 ?
S4' Na3 S4 29.8(4) 3 3 ?
O1 Na3 Cs2A 126.3(7) 1_545 . ?
Na2 Na3 Cs2A 56.7(8) . . ?
S4' Na3 Cs2A 95.9(4) 3 . ?
S4 Na3 Cs2A 69.4(4) 3 . ?
O1 Na3 Cs2 127.9(7) 1_545 . ?
Na2 Na3 Cs2 61.0(8) . . ?
S4' Na3 Cs2 93.0(4) 3 . ?
S4 Na3 Cs2 65.9(4) 3 . ?
Cs2A Na3 Cs2 4.39(18) . . ?
O1 Na3 Cs2B 133.2(7) 1_545 . ?
Na2 Na3 Cs2B 63.7(8) . . ?
S4' Na3 Cs2B 87.2(4) 3 . ?
S4 Na3 Cs2B 60.1(4) 3 . ?
Cs2A Na3 Cs2B 9.4(2) . . ?
Cs2 Na3 Cs2B 5.84(16) . . ?
Na1 O4 Na1 120.000(2) 8_556 7_556 ?
Na1 O4 Na1 120.000(5) 8_556 9_556 ?
Na1 O4 Na1 120.000(4) 7_556 9_556 ?

loop_
_geom_bond_atom_site_label_1
_geom_bond_atom_site_label_2
_geom_bond_distance
_geom_bond_site_symmetry_2
_geom_bond_publ_flag
Nb1 O1 2.004(6) 10_557 ?
Nb1 O1 2.004(6) . ?
Nb1 N2 2.143(8) . ?
Nb1 N2 2.143(8) 10_557 ?
Nb1 N1 2.183(11) . ?
Nb1 S7 2.395(3) . ?
Nb1 Nb2 2.8564(12) . ?
Nb1 Nb2 2.8564(12) 10_557 ?
Nb2 O3 2.024(6) . ?
Nb2 O1 2.042(6) . ?
Nb2 O2 2.055(6) . ?
Nb2 N3 2.155(8) . ?
Nb2 N4 2.196(8) . ?
Nb2 S7 2.507(2) . ?
Nb2 Nb2 2.8024(14) 10_557 ?
Nb2 Nb3 2.8763(12) . ?
Nb3 O3 1.959(6) 10_557 ?
Nb3 O3 1.959(6) . ?
Nb3 N5 2.167(12) . ?
Nb3 N6 2.176(8) . ?
Nb3 N6 2.176(8) 10_557 ?
Nb3 S7 2.393(3) . ?
Nb3 Nb2 2.8763(12) 10_557 ?
Nb3 Cs2B 4.412(13) 2 ?
Nb3 Cs2B 4.412(13) 11_557 ?
Nb3 Cs2 4.501(4) 2 ?
Nb3 Cs2 4.501(4) 11_557 ?
O1 Na3 2.556(12) 1_565 ?
O2 Nb2 2.055(6) 10_557 ?
O2 Na2 2.761(19) 2 ?
O3 Cs2B 2.982(15) 2 ?
O3 Cs2A 3.095(10) 2 ?
O3 Cs2 3.123(8) 2 ?
S7 Nb2 2.507(2) 10_557 ?
S7 Cs1 4.076(2) 7_566 ?
S7 Cs1 4.076(2) 4_565 ?
N1 C1 1.169(19) . ?
C1 S1 1.630(16) . ?
C1 Cs2A 3.590(16) 10_567 ?
C1 Cs2A 3.590(16) 1_565 ?
S1 Cs2A 3.411(11) 10_567 ?
S1 Cs2A 3.411(11) 1_565 ?
S1 Cs2 3.562(8) 10_567 ?
S1 Cs2 3.562(8) 1_565 ?
S1 Cs1 3.923(6) 8_566 ?
S1 Cs1 3.923(6) 5_565 ?
S1 Cs2B 4.007(11) 10_567 ?
S1 Cs2B 4.007(11) 1_565 ?
N2 C2 1.148(12) . ?
C2 S2 1.617(10) . ?
C2 S2' 1.646(12) . ?
C2 Cs1 3.665(8) 7_566 ?
S2 S2' 0.758(11) . ?
S2 Cs1 3.717(4) 7_566 ?
S2 Cs1 3.728(5) 3_565 ?
S2 Cs1 3.765(4) 8_566 ?
S2' Na1 3.270(17) 8_566 ?
S2' Cs1 3.589(11) 8_566 ?
S2' Cs1 3.818(11) 7_566 ?
N3 C3 1.147(12) . ?
C3 S3 1.631(12) . ?
C3 S3' 1.638(16) . ?
C3 Cs1 3.565(9) 7_566 ?
C3 Cs2 3.765(10) 8_566 ?
C3 Cs2A 3.803(12) 8_566 ?
C3 Cs2B 3.836(15) 8_566 ?
S3 Cs2A 3.57(4) 8_566 ?
S3 Cs1 3.63(4) 7_566 ?
S3 Cs1 3.69(4) 3_565 ?
S3 Cs2 3.77(4) 8_566 ?
S3 Cs2B 4.02(4) 8_566 ?
S3' Cs2A 3.38(5) 8_566 ?
S3' Cs1 3.51(5) 3_565 ?
S3' Cs2 3.55(5) 8_566 ?
S3' Cs2B 3.82(5) 8_566 ?
S3' Cs1 3.88(4) 7_566 ?
N4 C4 1.117(15) . ?
N4 Cs2B 3.745(18) 8_566 ?
C4 S4' 1.765(14) . ?
C4 S4 1.797(16) . ?
C4 Cs2B 3.19(2) 8_566 ?
C4 Cs2 3.594(17) 8_566 ?
C4 Cs2A 3.887(19) 2 ?
S4 S4' 1.598(19) . ?
S4 Cs2B 2.631(17) 8_566 ?
S4 Cs2 3.106(12) 8_566 ?
S4 Na3 3.161(16) 2 ?
S4 Cs3 3.545(12) 8_566 ?
S4 Cs2A 3.616(14) 8_566 ?
S4 Cs2A 3.708(13) 2 ?
S4 Cs2B 3.781(19) 2 ?
S4 Cs2 3.912(13) 2 ?
S4 Cs3A 4.093(15) 7_666 ?
S4' Cs3 2.560(9) 8_566 ?
S4' Cs3A 2.799(15) 7_666 ?
S4' Na3 3.029(16) 2 ?
S4' Cs3 3.480(11) 7_666 ?
S4' Cs3 3.536(11) 9_556 ?
S4' Cs2B 3.63(2) 8_566 ?
S4' Cs2 4.052(14) 8_566 ?
N5 C5 1.129(18) . ?
N5 Cs2B 3.546(15) 11_557 ?
N5 Cs2B 3.546(15) 2 ?
N5 Cs2 3.552(10) 11_557 ?
N5 Cs2 3.552(10) 2 ?
N5 Cs2A 3.758(12) 11_557 ?
N5 Cs2A 3.758(12) 2 ?
N5 Cs3 3.766(10) 2 ?
N5 Cs3 3.766(10) 11_557 ?
C5 S5 1.611(15) . ?
C5 Cs3 3.298(10) 2 ?
C5 Cs3 3.298(10) 11_557 ?
C5 Cs2 3.545(12) 11_557 ?
C5 Cs2 3.545(12) 2 ?
C5 Cs2B 3.590(16) 11_557 ?
C5 Cs2B 3.590(16) 2 ?
C5 Cs2A 3.834(14) 11_557 ?
C5 Cs2A 3.834(14) 2 ?
S5 Cs3 3.264(5) 11_557 ?
S5 Cs3 3.264(5) 2 ?
S5 Cs3 3.400(6) 1_455 ?
S5 Cs3 3.400(6) 10_457 ?
S5 Cs3A 3.919(16) 1_455 ?
S5 Cs3A 3.919(16) 10_457 ?
S5 Cs2 4.100(8) 11_557 ?
S5 Cs2 4.100(8) 2 ?
S5 Cs3 4.139(6) 3_565 ?
S5 Cs3 4.139(6) 12_567 ?
N6 C6 1.156(12) . ?
N6 Cs1 3.811(8) 7_566 ?
C6 S6 1.621(10) . ?
C6 Cs1 3.536(9) 7_566 ?
C6 Cs3 3.739(10) 2 ?
S6 Cs2B 3.554(18) 3_565 ?
S6 Cs2 3.561(8) 3_565 ?
S6 Cs1 3.696(3) 7_566 ?
S6 Cs3 3.904(5) 2 ?
S6 Cs2A 4.061(8) 3_565 ?
S6 Cs3 4.083(5) 3_565 ?
Cs1 Na1 3.163(11) . ?
Cs1 S3' 3.51(5) 2_665 ?
Cs1 C6 3.536(10) 7_566 ?
Cs1 C3 3.565(9) 7_566 ?
Cs1 S2' 3.589(11) 9_656 ?
Cs1 S3 3.63(4) 7_566 ?
Cs1 C2 3.665(9) 7_566 ?
Cs1 S3 3.69(4) 2_665 ?
Cs1 S6 3.696(3) 7_566 ?
Cs1 S2 3.717(4) 7_566 ?
Cs1 S2 3.728(5) 2_665 ?
Cs1 S2 3.765(4) 9_656 ?
Cs2 Cs2A 0.651(6) . ?
Cs2 S4 3.106(12) 9_656 ?
Cs2 O3 3.123(8) 3 ?
Cs2 C5 3.545(12) 3 ?
Cs2 S3' 3.55(5) 9_656 ?
Cs2 N5 3.552(10) 3 ?
Cs2 S6 3.561(8) 2_665 ?
Cs2 S1 3.562(8) 1_545 ?
Cs2 Na2 3.58(3) . ?
Cs2 C4 3.594(17) 9_656 ?
Cs2 C3 3.765(10) 9_656 ?
Cs2 S3 3.77(4) 9_656 ?
Cs2A Cs2B 1.03(2) . ?
Cs2A Na2 3.00(3) . ?
Cs2A O3 3.095(10) 3 ?
Cs2A Na3 3.34(2) . ?
Cs2A S3' 3.38(5) 9_656 ?
Cs2A S1 3.411(11) 1_545 ?
Cs2A S3 3.57(4) 9_656 ?
Cs2A C1 3.590(16) 1_545 ?
Cs2A S4 3.616(14) 9_656 ?
Cs2A S4 3.708(13) 3 ?
Cs2A N5 3.758(13) 3 ?
Cs2B S4 2.631(18) 9_656 ?
Cs2B O3 2.982(15) 3 ?
Cs2B C4 3.19(2) 9_656 ?
Cs2B N5 3.546(15) 3 ?
Cs2B S6 3.554(18) 2_665 ?
Cs2B C5 3.590(16) 3 ?
Cs2B S4' 3.63(2) 9_656 ?
Cs2B N4 3.745(18) 9_656 ?
Cs2B S4 3.781(19) 3 ?
Cs2B S3' 3.82(5) 9_656 ?
Cs2B C3 3.836(15) 9_656 ?
Cs3 Cs3A 0.973(10) . ?
Cs3 Cs3 1.420(6) 2_655 ?
Cs3 Cs3 1.420(6) 3_665 ?
Cs3 S4' 2.560(9) 9_656 ?
Cs3 S5 3.264(5) 3 ?
Cs3 C5 3.298(10) 3 ?
Cs3 S5 3.400(6) 1_655 ?
Cs3 S4' 3.480(11) 7_666 ?
Cs3 S4' 3.536(11) 8_556 ?
Cs3 S4 3.545(12) 9_656 ?
Cs3 C6 3.739(10) 3 ?
Cs3 N5 3.766(10) 3 ?
Cs3A Cs3 0.973(10) 2_655 ?
Cs3A Cs3 0.973(10) 3_665 ?
Cs3A S4' 2.799(15) 9_656 ?
Cs3A S4' 2.799(15) 7_666 ?
Cs3A S4' 2.799(15) 8_556 ?
Cs3A S5 3.919(16) 1_655 ?
Cs3A S5 3.919(16) 3 ?
Cs3A S5 3.919(16) 2_665 ?
Cs3A S4 4.093(15) 9_656 ?
Cs3A S4 4.093(15) 7_666 ?
Cs3A S4 4.093(15) 8_556 ?
Na1 O4 2.97(2) 7_556 ?
Na1 Cs1 3.163(11) 10_556 ?
Na1 S2' 3.270(16) 6_654 ?
Na1 S2' 3.270(16) 9_656 ?
Na2 O2 2.761(19) 3 ?
Na2 Na3 2.91(2) . ?
Na2 Na3 2.91(2) 10_557 ?
Na2 Cs2A 3.00(3) 10_557 ?
Na2 Cs2 3.58(3) 10_557 ?
Na2 Cs2B 3.89(3) 10_557 ?
Na3 O1 2.556(12) 1_545 ?
Na3 S4' 3.029(16) 3 ?
Na3 S4 3.161(16) 3 ?
O4 Na1 2.97(2) 8_556 ?
O4 Na1 2.97(2) 7_556 ?
O4 Na1 2.97(2) 9_556 ?
